data_7129523
loop_
_publ_author_name
'Hua, Xiu-Ni'
'Zhang, Wan-Ying'
'Shi, Ping-Ping'

_publ_section_title
;
 Two-step nonlinear optical switch in a hydrogen-bonded perovskite-type
 crystal
;
_journal_name_full 'Chemical Communications'
_journal_paper_doi 10.1039/D1CC06306E
_journal_year 2022
_chemical_formula_moiety 'Cl3 Mn, C4 H12 N O'
_chemical_formula_sum 'C4 H12 Cl3 Mn N O'
_chemical_formula_weight 251.44
_space_group_crystal_system orthorhombic
_space_group_IT_number 62
_space_group_name_Hall '-P 2ac 2n'
_space_group_name_H-M_alt 'P n m a'
_atom_sites_solution_hydrogens mixed
_audit_creation_method SHELXL-2014/7
_audit_update_record
;
2021-12-18 deposited with the CCDC.	2022-01-06 downloaded from the CCDC.
;
_cell_angle_alpha 90
_cell_angle_beta 90
_cell_angle_gamma 90
_cell_formula_units_Z 4
_cell_length_a 14.837(2)
_cell_length_b 6.5021(10)
_cell_length_c 10.2026(15)
_cell_measurement_reflns_used 1435
_cell_measurement_temperature 393(2)
_cell_measurement_theta_max 28.8180
_cell_measurement_theta_min 2.7480
_cell_volume 984.3(2)
_computing_cell_refinement 'CrysAlisPro 1.171.40.14e (Rigaku OD, 2018)'
_computing_data_collection 'CrysAlisPro 1.171.40.14e (Rigaku OD, 2018)'
_computing_data_reduction 'CrysAlisPro 1.171.40.14e (Rigaku OD, 2018)'
_computing_molecular_graphics 'DIAMOND (Brandenburg & Putz, 2005)'
_computing_publication_material 'SHELXL-2014/7 (Sheldrick, 2014)'
_computing_structure_refinement 'SHELXL-2014/7 (Sheldrick, 2014)'
_computing_structure_solution 'SHELXL-2014/7 (Sheldrick, 2014)'
_diffrn_ambient_temperature 393(2)
_diffrn_measured_fraction_theta_full 1.000
_diffrn_measured_fraction_theta_max 1.000
_diffrn_measurement_device_type 'XtaLAB Synergy R, DW system, HyPix'
_diffrn_radiation_type MoK\a
_diffrn_radiation_wavelength 0.71073
_diffrn_reflns_av_R_equivalents 0.0222
_diffrn_reflns_av_unetI/netI 0.0205
_diffrn_reflns_Laue_measured_fraction_full 1.000
_diffrn_reflns_Laue_measured_fraction_max 1.000
_diffrn_reflns_limit_h_max 16
_diffrn_reflns_limit_h_min -18
_diffrn_reflns_limit_k_max 7
_diffrn_reflns_limit_k_min -8
_diffrn_reflns_limit_l_max 11
_diffrn_reflns_limit_l_min -12
_diffrn_reflns_number 4330
_diffrn_reflns_point_group_measured_fraction_full 1.000
_diffrn_reflns_point_group_measured_fraction_max 1.000
_diffrn_reflns_theta_full 25.242
_diffrn_reflns_theta_max 25.990
_diffrn_reflns_theta_min 2.423
_diffrn_source 'Rotating-anode X-ray tube'
_exptl_absorpt_coefficient_mu 2.097
_exptl_absorpt_correction_T_max 0.811
_exptl_absorpt_correction_T_min 0.692
_exptl_absorpt_correction_type multi-scan
_exptl_absorpt_process_details 'CrysAlisPro 1.171.40.14e (Rigaku OD, 2018)'
_exptl_crystal_colour pink
_exptl_crystal_density_diffrn 1.697
_exptl_crystal_description rod-like
_exptl_crystal_F_000 508
_exptl_crystal_size_max 0.20
_exptl_crystal_size_mid 0.15
_exptl_crystal_size_min 0.10
_refine_diff_density_max 0.361
_refine_diff_density_min -0.205
_refine_diff_density_rms 0.051
_refine_ls_extinction_method none
_refine_ls_goodness_of_fit_ref 1.096
_refine_ls_hydrogen_treatment constr
_refine_ls_matrix_type full
_refine_ls_number_parameters 80
_refine_ls_number_reflns 1056
_refine_ls_number_restraints 6
_refine_ls_restrained_S_all 1.093
_refine_ls_R_factor_all 0.0638
_refine_ls_R_factor_gt 0.0442
_refine_ls_shift/su_max 0.000
_refine_ls_shift/su_mean 0.000
_refine_ls_structure_factor_coef Fsqd
_refine_ls_weighting_details 'w=1/[\s^2^(Fo^2^)+(0.0453P)^2^+0.7125P] where P=(Fo^2^+2Fc^2^)/3'
_refine_ls_weighting_scheme calc
_refine_ls_wR_factor_gt 0.1128
_refine_ls_wR_factor_ref 0.1194
_reflns_Friedel_coverage 0.000
_reflns_number_gt 749
_reflns_number_total 1056
_reflns_threshold_expression 'I > 2\s(I)'
_cod_data_source_file d1cc06306e2.cif
_cod_data_source_block Pnma
_cod_database_code 7129523
_shelx_shelxl_version_number 2014/7
_shelx_space_group_comment
;
The symmetry employed for this shelxl refinement is uniquely defined
by the following loop, which should always be used as a source of
symmetry information in preference to the above space-group names.
They are only intended as comments.
;

loop_
_space_group_symop_operation_xyz
'x, y, z'
'-x+1/2, -y, z+1/2'
'x+1/2, -y+1/2, -z+1/2'
'-x, y+1/2, -z'
'-x, -y, -z'
'x-1/2, y, -z-1/2'
'-x-1/2, y-1/2, z-1/2'
'x, -y-1/2, z'

loop_
_atom_site_label
_atom_site_type_symbol
_atom_site_fract_x
_atom_site_fract_y
_atom_site_fract_z
_atom_site_U_iso_or_equiv
_atom_site_adp_type
_atom_site_occupancy
_atom_site_site_symmetry_order
_atom_site_calc_flag
_atom_site_refinement_flags_posn
_atom_site_refinement_flags_adp
_atom_site_refinement_flags_occupancy
_atom_site_disorder_assembly
_atom_site_disorder_group
Mn1 Mn 0.5000 0.5000 0.5000 0.0828(4) Uani 1 2 d S . P . .
Cl1 Cl 0.47519(12) 0.7500 0.30915(16) 0.0957(5) Uani 1 2 d S T P . .
Cl2 Cl 0.39764(11) 0.7500 0.62413(18) 0.1000(6) Uani 1 2 d S T P . .
Cl3 Cl 0.37585(11) 0.2500 0.43696(19) 0.1021(6) Uani 1 2 d S T P . .
O1 O 0.5422(17) 0.797(9) -0.0920(12) 0.37(2) Uani 0.5 1 d . . P A -1
H1F H 0.5212 0.7836 -0.1774 0.446 Uiso 0.5 1 d R U P A -1
N1 N 0.6810(11) 0.763(2) 0.0988(10) 0.234(9) Uani 0.5 1 d D . P A -1
H1E H 0.6233 0.7329 0.1416 0.281 Uiso 0.5 1 calc R U P A -1
C1 C 0.7220(8) 0.776(5) 0.2155(11) 0.238(12) Uani 0.5 1 d D . P A -1
H1A H 0.7598 0.8957 0.2164 0.357 Uiso 0.5 1 d R U P A -1
H1B H 0.7584 0.6551 0.2264 0.357 Uiso 0.5 1 d R U P A -1
H1C H 0.6791 0.7843 0.2858 0.357 Uiso 0.5 1 d R U P A -1
C3 C 0.6460(16) 0.932(3) 0.044(2) 0.230(16) Uani 0.5 1 d D . P A -1
H3A H 0.5925 0.9701 0.0929 0.276 Uiso 0.5 1 calc R U P A -1
H3B H 0.6892 1.0429 0.0538 0.276 Uiso 0.5 1 calc R U P A -1
C4 C 0.625(2) 0.922(6) -0.075(3) 0.41(3) Uani 0.5 1 d . . P A -1
H4A H 0.6739 0.8605 -0.1239 0.492 Uiso 0.5 1 calc R U P A -1
H4B H 0.6148 1.0593 -0.1086 0.492 Uiso 0.5 1 calc R U P A -1
C2 C 0.6781(18) 0.583(3) 0.035(2) 0.31(2) Uani 0.5 1 d D . P A -1
H2A H 0.7152 0.4845 0.0803 0.467 Uiso 0.5 1 calc R U P A -1
H2B H 0.7000 0.6009 -0.0525 0.467 Uiso 0.5 1 calc R U P A -1
H2C H 0.6171 0.5339 0.0326 0.467 Uiso 0.5 1 calc R U P A -1

loop_
_atom_site_aniso_label
_atom_site_aniso_U_11
_atom_site_aniso_U_22
_atom_site_aniso_U_33
_atom_site_aniso_U_23
_atom_site_aniso_U_13
_atom_site_aniso_U_12
Mn1 0.0761(6) 0.0689(6) 0.1034(7) 0.0015(5) 0.0085(4) 0.0001(4)
Cl1 0.1019(11) 0.0875(10) 0.0975(10) 0.000 0.0015(8) 0.000
Cl2 0.0948(11) 0.0824(10) 0.1228(12) 0.000 0.0342(9) 0.000
Cl3 0.0774(9) 0.0860(10) 0.1428(14) 0.000 -0.0110(9) 0.000
O1 0.40(2) 0.51(6) 0.209(12) 0.16(3) -0.115(14) -0.11(4)
N1 0.33(2) 0.190(15) 0.180(12) -0.04(3) -0.062(14) 0.08(3)
C1 0.163(11) 0.39(4) 0.164(11) -0.09(3) -0.011(9) -0.07(3)
C3 0.119(15) 0.40(4) 0.169(16) -0.01(2) -0.005(11) 0.086(17)
C4 0.28(3) 0.47(5) 0.49(5) 0.32(4) -0.21(4) -0.11(3)
C2 0.17(3) 0.24(2) 0.53(6) -0.25(3) 0.09(3) -0.044(18)

loop_
_atom_type_symbol
_atom_type_description
_atom_type_scat_dispersion_real
_atom_type_scat_dispersion_imag
_atom_type_scat_source
C C 0.0033 0.0016 'International Tables Vol C Tables 4.2.6.8 and 6.1.1.4'
H H 0.0000 0.0000 'International Tables Vol C Tables 4.2.6.8 and 6.1.1.4'
Cl Cl 0.1484 0.1585 'International Tables Vol C Tables 4.2.6.8 and 6.1.1.4'
Mn Mn 0.3368 0.7283 'International Tables Vol C Tables 4.2.6.8 and 6.1.1.4'
N N 0.0061 0.0033 'International Tables Vol C Tables 4.2.6.8 and 6.1.1.4'
O O 0.0106 0.0060 'International Tables Vol C Tables 4.2.6.8 and 6.1.1.4'

loop_
_geom_angle_atom_site_label_1
_geom_angle_atom_site_label_2
_geom_angle_atom_site_label_3
_geom_angle
_geom_angle_site_symmetry_1
_geom_angle_site_symmetry_3
_geom_angle_publ_flag
Cl3 Mn1 Cl3 180.0 5_666 . ?
Cl3 Mn1 Cl2 95.82(5) 5_666 5_666 ?
Cl3 Mn1 Cl2 84.18(5) . 5_666 ?
Cl3 Mn1 Cl2 84.18(5) 5_666 . ?
Cl3 Mn1 Cl2 95.82(5) . . ?
Cl2 Mn1 Cl2 180.00(6) 5_666 . ?
Cl3 Mn1 Cl1 83.72(5) 5_666 . ?
Cl3 Mn1 Cl1 96.28(5) . . ?
Cl2 Mn1 Cl1 96.44(5) 5_666 . ?
Cl2 Mn1 Cl1 83.56(5) . . ?
Cl3 Mn1 Cl1 96.28(5) 5_666 5_666 ?
Cl3 Mn1 Cl1 83.72(5) . 5_666 ?
Cl2 Mn1 Cl1 83.56(5) 5_666 5_666 ?
Cl2 Mn1 Cl1 96.44(5) . 5_666 ?
Cl1 Mn1 Cl1 180.0 . 5_666 ?
Mn1 Cl1 Mn1 78.72(5) 4_656 . ?
Mn1 Cl2 Mn1 78.84(4) 4_656 . ?
Mn1 Cl3 Mn1 79.60(5) . 4_646 ?
C4 O1 H1F 116.1 . . ?
C1 N1 C3 119.9(5) . . ?
C1 N1 C2 119.9(5) . . ?
C3 N1 C2 120.2(5) . . ?
C1 N1 H1E 90.7 . . ?
C3 N1 H1E 90.7 . . ?
C2 N1 H1E 90.7 . . ?
N1 C1 H1A 108.9 . . ?
N1 C1 H1B 107.9 . . ?
H1A C1 H1B 109.5 . . ?
N1 C1 H1C 111.5 . . ?
H1A C1 H1C 109.5 . . ?
H1B C1 H1C 109.5 . . ?
C4 C3 N1 117(2) . . ?
C4 C3 H3A 108.0 . . ?
N1 C3 H3A 108.0 . . ?
C4 C3 H3B 108.0 . . ?
N1 C3 H3B 108.0 . . ?
H3A C3 H3B 107.2 . . ?
C3 C4 O1 111(3) . . ?
C3 C4 H4A 109.5 . . ?
O1 C4 H4A 109.5 . . ?
C3 C4 H4B 109.5 . . ?
O1 C4 H4B 109.5 . . ?
H4A C4 H4B 108.1 . . ?
N1 C2 H2A 109.5 . . ?
N1 C2 H2B 109.5 . . ?
H2A C2 H2B 109.5 . . ?
N1 C2 H2C 109.5 . . ?
H2A C2 H2C 109.5 . . ?
H2B C2 H2C 109.5 . . ?

loop_
_geom_bond_atom_site_label_1
_geom_bond_atom_site_label_2
_geom_bond_distance
_geom_bond_site_symmetry_2
_geom_bond_publ_flag
Mn1 Cl3 2.5395(12) 5_666 ?
Mn1 Cl3 2.5395(12) . ?
Mn1 Cl2 2.5598(12) 5_666 ?
Mn1 Cl2 2.5598(12) . ?
Mn1 Cl1 2.5630(13) . ?
Mn1 Cl1 2.5631(13) 5_666 ?
Cl1 Mn1 2.5630(13) 4_656 ?
Cl2 Mn1 2.5598(12) 4_656 ?
Cl3 Mn1 2.5395(12) 4_646 ?
O1 C4 1.48(4) . ?
O1 H1F 0.9300 . ?
N1 C1 1.339(8) . ?
N1 C3 1.340(8) . ?
N1 C2 1.340(8) . ?
N1 H1E 0.9800 . ?
C1 H1A 0.9600 . ?
C1 H1B 0.9600 . ?
C1 H1C 0.9599 . ?
C3 C4 1.25(3) . ?
C3 H3A 0.9700 . ?
C3 H3B 0.9700 . ?
C4 H4A 0.9700 . ?
C4 H4B 0.9700 . ?
C2 H2A 0.9600 . ?
C2 H2B 0.9600 . ?
C2 H2C 0.9600 . ?

loop_
_geom_hbond_atom_site_label_D
_geom_hbond_atom_site_label_H
_geom_hbond_atom_site_label_A
_geom_hbond_distance_DH
_geom_hbond_distance_HA
_geom_hbond_distance_DA
_geom_hbond_angle_DHA
_geom_hbond_site_symmetry_A
C4 H4B Cl1 0.97 2.74 3.53(2) 139.3 4_655
O1 H1F Cl2 0.93 2.74 3.617(16) 157.6 1_554
N1 H1E Cl1 0.98 2.79 3.733(17) 162.5 .
C1 H1C Cl3 0.96 2.95 3.835(12) 153.4 5_666
C4 H4B Cl1 0.97 2.74 3.53(2) 139.3 5_675
C2 H2A Cl3 0.96 2.84 3.66(2) 144.1 6_656

loop_
_geom_torsion_atom_site_label_1
_geom_torsion_atom_site_label_2
_geom_torsion_atom_site_label_3
_geom_torsion_atom_site_label_4
_geom_torsion
_geom_torsion_site_symmetry_1
_geom_torsion_site_symmetry_2
_geom_torsion_site_symmetry_3
_geom_torsion_site_symmetry_4
_geom_torsion_publ_flag
C1 N1 C3 C4 166(2) . . . . ?
C2 N1 C3 C4 -11(4) . . . . ?
N1 C3 C4 O1 73(5) . . . . ?
